data_4348754
loop_
_publ_author_name
'Izod, Keith'
'Evans, Peter'
'Waddell, Paul G.'
'Probert, Michael R.'

_publ_section_title
;
 Remote Substituent Effects on the Structures and Stabilities of
 P&#x2550;E \p-Stabilized Diphosphatetrylenes
 (R<sub>2</sub>P)<sub>2</sub>E (E = Ge, Sn).
;
_journal_issue 20
_journal_name_full 'Inorganic chemistry'
_journal_page_first 10510
_journal_page_last 10522
_journal_paper_doi 10.1021/acs.inorgchem.6b01566
_journal_volume 55
_journal_year 2016
_chemical_formula_moiety 'C60 H92 P2 Sn'
_chemical_formula_sum 'C60 H92 P2 Sn'
_chemical_formula_weight 993.96
_space_group_crystal_system triclinic
_space_group_IT_number 2
_space_group_name_Hall '-P 1'
_space_group_name_H-M_alt 'P -1'
_atom_sites_solution_hydrogens geom
_atom_sites_solution_primary direct
_audit_creation_date 2014-05-05
_audit_creation_method
;
Olex2 1.2-alpha
(compiled 2014.03.20 svn.r2918 for OlexSys, GUI svn.r4816)
;
_cell_angle_alpha 94.468(2)
_cell_angle_beta 91.085(2)
_cell_angle_gamma 104.252(3)
_cell_formula_units_Z 2
_cell_length_a 10.2388(3)
_cell_length_b 13.9719(5)
_cell_length_c 21.0210(5)
_cell_measurement_reflns_used 20083
_cell_measurement_temperature 150.00(10)
_cell_measurement_theta_max 28.9960
_cell_measurement_theta_min 3.0350
_cell_volume 2903.50(16)
_computing_cell_refinement
;
CrysAlisPro, Agilent Technologies,
Version 1.171.36.32 (release 02-08-2013 CrysAlis171 .NET)
(compiled Aug  2 2013,16:46:58)
;
_computing_data_collection
;
CrysAlisPro, Agilent Technologies,
Version 1.171.36.32 (release 02-08-2013 CrysAlis171 .NET)
(compiled Aug  2 2013,16:46:58)
;
_computing_data_reduction
;
CrysAlisPro, Agilent Technologies,
Version 1.171.36.32 (release 02-08-2013 CrysAlis171 .NET)
(compiled Aug  2 2013,16:46:58)
;
_computing_molecular_graphics 'Olex2 (Dolomanov et al., 2009)'
_computing_publication_material 'Olex2 (Dolomanov et al., 2009)'
_computing_structure_refinement 'XL (Sheldrick, 2008)'
_computing_structure_solution 'XT (Sheldrick, 2008)'
_diffrn_ambient_temperature 150.00(10)
_diffrn_detector_area_resol_mean 10.3968
_diffrn_measured_fraction_theta_full 0.998
_diffrn_measured_fraction_theta_max 0.886
_diffrn_measurement_device_type 'Xcalibur, Atlas, Gemini ultra'
_diffrn_measurement_method '\w scans'
_diffrn_orient_matrix_UB_11 -0.0079681000
_diffrn_orient_matrix_UB_12 0.0121452000
_diffrn_orient_matrix_UB_13 -0.0317433000
_diffrn_orient_matrix_UB_21 0.0155024000
_diffrn_orient_matrix_UB_22 0.0510306000
_diffrn_orient_matrix_UB_23 0.0108460000
_diffrn_orient_matrix_UB_31 0.0693751000
_diffrn_orient_matrix_UB_32 0.0034597000
_diffrn_orient_matrix_UB_33 -0.0046922000
_diffrn_radiation_monochromator graphite
_diffrn_radiation_type MoK\a
_diffrn_radiation_wavelength 0.71073
_diffrn_reflns_av_R_equivalents 0.0642
_diffrn_reflns_av_unetI/netI 0.0487
_diffrn_reflns_Laue_measured_fraction_full 0.998
_diffrn_reflns_Laue_measured_fraction_max 0.886
_diffrn_reflns_limit_h_max 13
_diffrn_reflns_limit_h_min -14
_diffrn_reflns_limit_k_max 18
_diffrn_reflns_limit_k_min -18
_diffrn_reflns_limit_l_max 28
_diffrn_reflns_limit_l_min -28
_diffrn_reflns_number 94717
_diffrn_reflns_point_group_measured_fraction_full 0.998
_diffrn_reflns_point_group_measured_fraction_max 0.886
_diffrn_reflns_theta_full 26.000
_diffrn_reflns_theta_max 29.443
_diffrn_reflns_theta_min 2.884
_diffrn_source 'Enhance (Mo) X-ray Source'
_exptl_absorpt_coefficient_mu 0.529
_exptl_absorpt_correction_T_max 1.00000
_exptl_absorpt_correction_T_min 0.84754
_exptl_absorpt_correction_type multi-scan
_exptl_absorpt_process_details
;
CrysAlisPro, Agilent Technologies,
Version 1.171.36.32 (release 02-08-2013 CrysAlis171 .NET)
(compiled Aug  2 2013,16:46:58)
Empirical absorption correction using spherical harmonics,
 implemented in SCALE3 ABSPACK scaling algorithm.
;
_exptl_crystal_colour 'dark yellow'
_exptl_crystal_colour_modifier dark
_exptl_crystal_colour_primary yellow
_exptl_crystal_density_diffrn 1.137
_exptl_crystal_description block
_exptl_crystal_F_000 1064
_exptl_crystal_size_max 0.31
_exptl_crystal_size_mid 0.19
_exptl_crystal_size_min 0.11
_refine_diff_density_max 0.823
_refine_diff_density_min -0.724
_refine_diff_density_rms 0.083
_refine_ls_extinction_method none
_refine_ls_goodness_of_fit_ref 1.041
_refine_ls_hydrogen_treatment constr
_refine_ls_matrix_type full
_refine_ls_number_parameters 592
_refine_ls_number_reflns 14248
_refine_ls_number_restraints 495
_refine_ls_restrained_S_all 1.029
_refine_ls_R_factor_all 0.0649
_refine_ls_R_factor_gt 0.0428
_refine_ls_shift/su_max 0.001
_refine_ls_shift/su_mean 0.000
_refine_ls_structure_factor_coef Fsqd
_refine_ls_weighting_details 'w=1/[\s^2^(Fo^2^)+(0.0357P)^2^+3.2248P] where P=(Fo^2^+2Fc^2^)/3'
_refine_ls_weighting_scheme calc
_refine_ls_wR_factor_gt 0.0891
_refine_ls_wR_factor_ref 0.1007
_reflns_Friedel_coverage 0.000
_reflns_number_gt 11265
_reflns_number_total 14248
_reflns_threshold_expression 'I > 2\s(I)'
_cod_data_source_file ic6b01566_si_002.cif
_cod_data_source_block 7Sn_kji140010
_cod_original_cell_volume 2903.48(15)
_cod_database_code 4348754
_shelxl_version_number 2013-4
_chemical_oxdiff_formula 'C60 H92 P2 Sn1'
_shelx_space_group_comment
;
The symmetry employed for this shelxl refinement is uniquely defined
by the following loop, which should always be used as a source of
symmetry information in preference to the above space-group names.
They are only intended as comments.
;
_reflns_odcompleteness_completeness 99.82
_reflns_odcompleteness_iscentric 1
_reflns_odcompleteness_theta 25.30
_olex2_refinement_description
;
1. Fixed Uiso
 At 1.2 times of:
  All C(H) groups
 At 1.5 times of:
  All C(H,H,H) groups
2. Rigid body (RIGU) restrains
 All non-hydrogen atoms
 with sigma for 1-2 distances of 0.004 and sigma for 1-3 distances of 0.004
3.a Ternary CH refined with riding coordinates:
 C7(H7), C10(H10), C13(H13), C22(H22), C25(H25), C28(H28), C37(H37), C40(H40),
 C43(H43), C52(H52), C55(H55), C58(H58)
3.b Aromatic/amide H refined with riding coordinates:
 C3(H3), C5(H5), C18(H18), C20(H20), C33(H33), C35(H35), C48(H48), C50(H50)
3.c Idealised Me refined as rotating group:
 C8(H8A,H8B,H8C), C9(H9A,H9B,H9C), C11(H11A,H11B,H11C), C12(H12A,H12B,H12C),
 C14(H14A,H14B,H14C), C15(H15A,H15B,H15C), C23(H23A,H23B,H23C), C24(H24A,H24B,
 H24C), C26(H26A,H26B,H26C), C27(H27A,H27B,H27C), C29(H29A,H29B,H29C), C30(H30A,
 H30B,H30C), C38(H38A,H38B,H38C), C39(H39A,H39B,H39C), C41(H41A,H41B,H41C),
 C42(H42A,H42B,H42C), C44(H44A,H44B,H44C), C45(H45A,H45B,H45C), C53(H53A,H53B,
 H53C), C54(H54A,H54B,H54C), C56(H56A,H56B,H56C), C57(H57A,H57B,H57C), C59(H59A,
 H59B,H59C), C60(H60A,H60B,H60C)
;

loop_
_space_group_symop_operation_xyz
'x, y, z'
'-x, -y, -z'

loop_
_atom_site_label
_atom_site_type_symbol
_atom_site_fract_x
_atom_site_fract_y
_atom_site_fract_z
_atom_site_U_iso_or_equiv
_atom_site_adp_type
_atom_site_occupancy
_atom_site_site_symmetry_order
_atom_site_calc_flag
_atom_site_refinement_flags_posn
Sn1 Sn 0.17250(2) 0.40852(2) 0.23752(2) 0.02431(6) Uani 1 1 d .
P1 P -0.07861(6) 0.34742(4) 0.26321(3) 0.01948(12) Uani 1 1 d .
P2 P 0.13892(6) 0.58307(5) 0.22808(3) 0.02080(13) Uani 1 1 d .
C1 C -0.1178(2) 0.23967(17) 0.31261(11) 0.0202(5) Uani 1 1 d .
C2 C -0.2501(2) 0.17698(18) 0.30498(11) 0.0233(5) Uani 1 1 d .
C3 C -0.2885(3) 0.0992(2) 0.34311(13) 0.0316(6) Uani 1 1 d .
H3 H -0.3746 0.0576 0.3367 0.038 Uiso 1 1 calc R
C4 C -0.2045(3) 0.0806(2) 0.39037(13) 0.0344(6) Uani 1 1 d .
C5 C -0.0775(3) 0.1443(2) 0.39903(13) 0.0317(6) Uani 1 1 d .
H5 H -0.0196 0.1337 0.4309 0.038 Uiso 1 1 calc R
C6 C -0.0328(2) 0.22351(19) 0.36209(11) 0.0241(5) Uani 1 1 d .
C7 C -0.3557(2) 0.19321(19) 0.25784(11) 0.0240(5) Uani 1 1 d .
H7 H -0.3139 0.2522 0.2363 0.029 Uiso 1 1 calc R
C8 C -0.4006(4) 0.1078(2) 0.20643(17) 0.0527(9) Uani 1 1 d .
H8A H -0.3256 0.1026 0.1808 0.079 Uiso 1 1 calc GR
H8B H -0.4713 0.1198 0.1799 0.079 Uiso 1 1 calc GR
H8C H -0.4334 0.0472 0.2261 0.079 Uiso 1 1 calc GR
C9 C -0.4757(3) 0.2148(3) 0.29230(16) 0.0549(9) Uani 1 1 d .
H9A H -0.5186 0.1587 0.3145 0.082 Uiso 1 1 calc GR
H9B H -0.5389 0.2277 0.2618 0.082 Uiso 1 1 calc GR
H9C H -0.4455 0.2718 0.3224 0.082 Uiso 1 1 calc GR
C10 C -0.2496(3) -0.0085(3) 0.42940(17) 0.0511(8) Uani 1 1 d .
H10 H -0.3478 -0.0315 0.4235 0.061 Uiso 1 1 calc R
C11 C -0.1916(5) -0.0921(3) 0.4046(2) 0.0830(14) Uani 1 1 d .
H11A H -0.2208 -0.1111 0.3608 0.125 Uiso 1 1 calc GR
H11B H -0.2220 -0.1475 0.4295 0.125 Uiso 1 1 calc GR
H11C H -0.0950 -0.0711 0.4077 0.125 Uiso 1 1 calc GR
C12 C -0.2186(4) 0.0175(3) 0.50037(19) 0.0723(12) Uani 1 1 d .
H12A H -0.1227 0.0356 0.5084 0.108 Uiso 1 1 calc GR
H12B H -0.2582 -0.0388 0.5232 0.108 Uiso 1 1 calc GR
H12C H -0.2553 0.0721 0.5144 0.108 Uiso 1 1 calc GR
C13 C 0.1079(2) 0.2889(2) 0.37879(12) 0.0307(6) Uani 1 1 d .
H13 H 0.1228 0.3435 0.3510 0.037 Uiso 1 1 calc R
C14 C 0.1220(3) 0.3349(3) 0.44776(14) 0.0444(7) Uani 1 1 d .
H14A H 0.0520 0.3687 0.4554 0.067 Uiso 1 1 calc GR
H14B H 0.2084 0.3812 0.4548 0.067 Uiso 1 1 calc GR
H14C H 0.1144 0.2837 0.4764 0.067 Uiso 1 1 calc GR
C15 C 0.2174(3) 0.2346(3) 0.36619(15) 0.0480(8) Uani 1 1 d .
H15A H 0.2074 0.1815 0.3936 0.072 Uiso 1 1 calc GR
H15B H 0.3043 0.2798 0.3746 0.072 Uiso 1 1 calc GR
H15C H 0.2100 0.2079 0.3224 0.072 Uiso 1 1 calc GR
C16 C -0.0925(2) 0.29473(17) 0.17810(11) 0.0197(5) Uani 1 1 d .
C17 C -0.1719(2) 0.33276(17) 0.13495(11) 0.0210(5) Uani 1 1 d .
C18 C -0.1753(2) 0.30281(18) 0.07003(11) 0.0230(5) Uani 1 1 d .
H18 H -0.2269 0.3286 0.0422 0.028 Uiso 1 1 calc R
C19 C -0.1051(2) 0.23613(18) 0.04504(11) 0.0244(5) Uani 1 1 d .
C20 C -0.0323(3) 0.19677(19) 0.08753(12) 0.0260(5) Uani 1 1 d .
H20 H 0.0129 0.1504 0.0717 0.031 Uiso 1 1 calc R
C21 C -0.0235(2) 0.22342(18) 0.15312(11) 0.0213(5) Uani 1 1 d .
C22 C -0.2619(2) 0.40088(19) 0.15635(12) 0.0252(5) Uani 1 1 d .
H22 H -0.2596 0.4065 0.2031 0.030 Uiso 1 1 calc R
C23 C -0.2120(3) 0.50522(19) 0.13515(13) 0.0308(6) Uani 1 1 d .
H23A H -0.1245 0.5355 0.1547 0.046 Uiso 1 1 calc GR
H23B H -0.2738 0.5441 0.1479 0.046 Uiso 1 1 calc GR
H23C H -0.2062 0.5017 0.0895 0.046 Uiso 1 1 calc GR
C24 C -0.4087(3) 0.3565(2) 0.13327(13) 0.0317(6) Uani 1 1 d .
H24A H -0.4157 0.3556 0.0876 0.048 Uiso 1 1 calc GR
H24B H -0.4647 0.3961 0.1521 0.048 Uiso 1 1 calc GR
H24C H -0.4378 0.2901 0.1456 0.048 Uiso 1 1 calc GR
C25 C -0.1075(3) 0.2085(2) -0.02664(12) 0.0302(6) Uani 1 1 d .
H25 H -0.1817 0.2305 -0.0460 0.036 Uiso 1 1 calc R
C26 C 0.0218(4) 0.2633(3) -0.05507(15) 0.0555(9) Uani 1 1 d .
H26A H 0.0332 0.3334 -0.0463 0.083 Uiso 1 1 calc GR
H26B H 0.0171 0.2470 -0.1004 0.083 Uiso 1 1 calc GR
H26C H 0.0969 0.2441 -0.0365 0.083 Uiso 1 1 calc GR
C27 C -0.1345(5) 0.0976(2) -0.04321(15) 0.0626(11) Uani 1 1 d .
H27A H -0.0603 0.0743 -0.0275 0.094 Uiso 1 1 calc GR
H27B H -0.1447 0.0836 -0.0887 0.094 Uiso 1 1 calc GR
H27C H -0.2157 0.0647 -0.0238 0.094 Uiso 1 1 calc GR
C28 C 0.0510(2) 0.16799(19) 0.19471(12) 0.0248(5) Uani 1 1 d .
H28 H 0.0680 0.2047 0.2369 0.030 Uiso 1 1 calc R
C29 C -0.0379(3) 0.0646(2) 0.20335(15) 0.0362(6) Uani 1 1 d .
H29A H -0.1227 0.0705 0.2198 0.054 Uiso 1 1 calc GR
H29B H 0.0066 0.0326 0.2328 0.054 Uiso 1 1 calc GR
H29C H -0.0532 0.0259 0.1629 0.054 Uiso 1 1 calc GR
C30 C 0.1871(3) 0.1593(2) 0.16952(13) 0.0340(6) Uani 1 1 d .
H30A H 0.1728 0.1161 0.1308 0.051 Uiso 1 1 calc GR
H30B H 0.2342 0.1326 0.2009 0.051 Uiso 1 1 calc GR
H30C H 0.2397 0.2236 0.1610 0.051 Uiso 1 1 calc GR
C31 C 0.2659(2) 0.66650(18) 0.18243(11) 0.0220(5) Uani 1 1 d .
C32 C 0.2949(3) 0.76936(19) 0.20095(12) 0.0278(5) Uani 1 1 d .
C33 C 0.3820(3) 0.8350(2) 0.16496(13) 0.0334(6) Uani 1 1 d .
H33 H 0.4007 0.9024 0.1775 0.040 Uiso 1 1 calc R
C34 C 0.4417(3) 0.8042(2) 0.11143(13) 0.0319(6) Uani 1 1 d .
C35 C 0.4090(2) 0.70355(19) 0.09245(12) 0.0273(5) Uani 1 1 d .
H35 H 0.4473 0.6815 0.0561 0.033 Uiso 1 1 calc R
C36 C 0.3210(2) 0.63429(18) 0.12568(11) 0.0226(5) Uani 1 1 d .
C37 C 0.2337(3) 0.8123(2) 0.25847(13) 0.0351(6) Uani 1 1 d .
H37 H 0.1740 0.7569 0.2776 0.042 Uiso 1 1 calc R
C38 C 0.3411(4) 0.8664(3) 0.30985(16) 0.0622(10) Uani 1 1 d .
H38A H 0.3901 0.8210 0.3240 0.093 Uiso 1 1 calc GR
H38B H 0.2980 0.8913 0.3454 0.093 Uiso 1 1 calc GR
H38C H 0.4023 0.9206 0.2922 0.093 Uiso 1 1 calc GR
C39 C 0.1485(4) 0.8801(3) 0.23886(17) 0.0627(11) Uani 1 1 d .
H39A H 0.2032 0.9334 0.2176 0.094 Uiso 1 1 calc GR
H39B H 0.1122 0.9067 0.2761 0.094 Uiso 1 1 calc GR
H39C H 0.0759 0.8434 0.2104 0.094 Uiso 1 1 calc GR
C40 C 0.5420(3) 0.8795(2) 0.07594(14) 0.0433(7) Uani 1 1 d .
H40 H 0.5273 0.9450 0.0884 0.052 Uiso 1 1 calc R
C41 C 0.6841(4) 0.8814(3) 0.0977(2) 0.0731(12) Uani 1 1 d .
H41A H 0.6931 0.8930 0.1433 0.110 Uiso 1 1 calc GR
H41B H 0.7465 0.9335 0.0787 0.110 Uiso 1 1 calc GR
H41C H 0.7030 0.8190 0.0847 0.110 Uiso 1 1 calc GR
C42 C 0.5221(4) 0.8621(3) 0.00399(16) 0.0719(13) Uani 1 1 d .
H42A H 0.5523 0.8047 -0.0107 0.108 Uiso 1 1 calc GR
H42B H 0.5733 0.9189 -0.0153 0.108 Uiso 1 1 calc GR
H42C H 0.4283 0.8518 -0.0076 0.108 Uiso 1 1 calc GR
C43 C 0.2829(3) 0.52632(18) 0.09969(11) 0.0253(5) Uani 1 1 d .
H43 H 0.2860 0.4872 0.1361 0.030 Uiso 1 1 calc R
C44 C 0.1388(3) 0.4956(2) 0.07212(13) 0.0329(6) Uani 1 1 d .
H44A H 0.0794 0.5143 0.1028 0.049 Uiso 1 1 calc GR
H44B H 0.1131 0.4250 0.0622 0.049 Uiso 1 1 calc GR
H44C H 0.1331 0.5280 0.0339 0.049 Uiso 1 1 calc GR
C45 C 0.3787(3) 0.4976(2) 0.05113(13) 0.0337(6) Uani 1 1 d .
H45A H 0.3714 0.5287 0.0126 0.051 Uiso 1 1 calc GR
H45B H 0.3553 0.4269 0.0419 0.051 Uiso 1 1 calc GR
H45C H 0.4697 0.5190 0.0684 0.051 Uiso 1 1 calc GR
C46 C 0.2168(2) 0.59752(18) 0.31088(11) 0.0225(5) Uani 1 1 d .
C47 C 0.1290(3) 0.6060(2) 0.36190(12) 0.0280(5) Uani 1 1 d .
C48 C 0.1835(3) 0.6319(2) 0.42366(12) 0.0335(6) Uani 1 1 d .
H48 H 0.1257 0.6384 0.4564 0.040 Uiso 1 1 calc R
C49 C 0.3192(3) 0.6483(2) 0.43863(13) 0.0349(6) Uani 1 1 d .
C50 C 0.4019(3) 0.6332(2) 0.38937(12) 0.0325(6) Uani 1 1 d .
H50 H 0.4932 0.6412 0.3990 0.039 Uiso 1 1 calc R
C51 C 0.3553(2) 0.60656(19) 0.32589(11) 0.0254(5) Uani 1 1 d .
C52 C -0.0229(3) 0.5913(2) 0.35194(13) 0.0350(6) Uani 1 1 d .
H52 H -0.0469 0.5658 0.3074 0.042 Uiso 1 1 calc R
C53 C -0.1029(3) 0.5156(2) 0.39419(13) 0.0412(7) Uani 1 1 d .
H53A H -0.0763 0.4545 0.3872 0.062 Uiso 1 1 calc GR
H53B H -0.1975 0.5043 0.3838 0.062 Uiso 1 1 calc GR
H53C H -0.0853 0.5405 0.4382 0.062 Uiso 1 1 calc GR
C54 C -0.0622(3) 0.6899(3) 0.36265(17) 0.0504(8) Uani 1 1 d .
H54A H -0.0319 0.7198 0.4047 0.076 Uiso 1 1 calc GR
H54B H -0.1585 0.6783 0.3584 0.076 Uiso 1 1 calc GR
H54C H -0.0210 0.7333 0.3315 0.076 Uiso 1 1 calc GR
C55 C 0.3745(3) 0.6815(2) 0.50640(13) 0.0420(7) Uani 1 1 d .
H55 H 0.2975 0.6864 0.5323 0.050 Uiso 1 1 calc R
C56 C 0.4360(4) 0.6061(3) 0.53395(15) 0.0526(9) Uani 1 1 d .
H56A H 0.3720 0.5427 0.5299 0.079 Uiso 1 1 calc GR
H56B H 0.4603 0.6256 0.5782 0.079 Uiso 1 1 calc GR
H56C H 0.5152 0.6017 0.5113 0.079 Uiso 1 1 calc GR
C57 C 0.4692(4) 0.7831(3) 0.51073(16) 0.0582(9) Uani 1 1 d .
H57A H 0.5470 0.7813 0.4863 0.087 Uiso 1 1 calc GR
H57B H 0.4968 0.8040 0.5546 0.087 Uiso 1 1 calc GR
H57C H 0.4241 0.8290 0.4940 0.087 Uiso 1 1 calc GR
C58 C 0.4603(3) 0.5912(2) 0.27771(12) 0.0297(6) Uani 1 1 d .
H58 H 0.4127 0.5671 0.2365 0.036 Uiso 1 1 calc R
C59 C 0.5653(3) 0.6876(2) 0.26843(14) 0.0400(7) Uani 1 1 d .
H59A H 0.5207 0.7354 0.2541 0.060 Uiso 1 1 calc GR
H59B H 0.6274 0.6749 0.2372 0.060 Uiso 1 1 calc GR
H59C H 0.6135 0.7130 0.3082 0.060 Uiso 1 1 calc GR
C60 C 0.5304(3) 0.5124(2) 0.29721(14) 0.0396(7) Uani 1 1 d .
H60A H 0.5772 0.5339 0.3378 0.059 Uiso 1 1 calc GR
H60B H 0.5936 0.5029 0.2657 0.059 Uiso 1 1 calc GR
H60C H 0.4643 0.4511 0.3004 0.059 Uiso 1 1 calc GR

loop_
_atom_site_aniso_label
_atom_site_aniso_U_11
_atom_site_aniso_U_22
_atom_site_aniso_U_33
_atom_site_aniso_U_23
_atom_site_aniso_U_13
_atom_site_aniso_U_12
Sn1 0.02445(9) 0.02663(10) 0.02218(9) 0.00635(7) 0.00485(6) 0.00535(7)
P1 0.0210(3) 0.0225(3) 0.0145(3) 0.0019(2) 0.0007(2) 0.0045(2)
P2 0.0222(3) 0.0257(3) 0.0143(3) 0.0028(2) 0.0006(2) 0.0053(2)
C1 0.0211(11) 0.0242(12) 0.0154(11) 0.0015(9) 0.0025(8) 0.0058(9)
C2 0.0232(11) 0.0266(12) 0.0200(11) 0.0032(9) 0.0017(9) 0.0057(9)
C3 0.0258(13) 0.0319(14) 0.0340(14) 0.0070(11) 0.0009(10) 0.0000(10)
C4 0.0359(14) 0.0360(15) 0.0319(14) 0.0138(12) 0.0029(11) 0.0067(11)
C5 0.0284(13) 0.0438(16) 0.0245(13) 0.0127(11) -0.0015(10) 0.0093(11)
C6 0.0231(11) 0.0332(13) 0.0164(11) 0.0028(10) 0.0030(9) 0.0072(10)
C7 0.0213(11) 0.0281(13) 0.0214(12) 0.0045(10) 0.0002(9) 0.0031(9)
C8 0.064(2) 0.0426(18) 0.050(2) -0.0099(15) -0.0287(17) 0.0164(16)
C9 0.0425(18) 0.097(3) 0.0374(18) 0.0105(18) 0.0015(14) 0.0391(19)
C10 0.0482(18) 0.0501(19) 0.054(2) 0.0306(16) -0.0007(15) 0.0031(15)
C11 0.109(4) 0.047(2) 0.095(3) 0.031(2) 0.015(3) 0.015(2)
C12 0.083(3) 0.077(3) 0.058(2) 0.045(2) 0.010(2) 0.009(2)
C13 0.0248(12) 0.0464(16) 0.0180(12) 0.0093(11) -0.0003(9) 0.0010(11)
C14 0.0380(16) 0.063(2) 0.0275(15) -0.0036(14) -0.0051(12) 0.0067(14)
C15 0.0286(15) 0.081(2) 0.0349(17) -0.0020(16) -0.0022(12) 0.0168(15)
C16 0.0200(11) 0.0208(11) 0.0179(11) 0.0047(9) 0.0012(8) 0.0035(9)
C17 0.0232(11) 0.0220(11) 0.0175(11) 0.0023(9) 0.0010(9) 0.0048(9)
C18 0.0252(12) 0.0263(12) 0.0174(11) 0.0050(9) -0.0013(9) 0.0053(10)
C19 0.0266(12) 0.0269(13) 0.0176(11) 0.0018(9) 0.0008(9) 0.0026(10)
C20 0.0313(13) 0.0272(13) 0.0208(12) -0.0009(10) 0.0016(10) 0.0108(10)
C21 0.0200(11) 0.0245(12) 0.0196(11) 0.0044(9) 0.0000(9) 0.0050(9)
C22 0.0285(12) 0.0320(13) 0.0191(12) 0.0038(10) 0.0004(9) 0.0144(10)
C23 0.0321(14) 0.0311(14) 0.0324(14) 0.0032(11) 0.0001(11) 0.0139(11)
C24 0.0288(13) 0.0390(15) 0.0305(14) 0.0071(12) 0.0009(11) 0.0132(11)
C25 0.0410(15) 0.0326(14) 0.0164(12) 0.0003(10) -0.0005(10) 0.0090(11)
C26 0.067(2) 0.067(2) 0.0227(15) -0.0020(15) 0.0140(14) -0.0009(18)
C27 0.119(3) 0.0392(18) 0.0235(16) -0.0070(13) -0.0066(18) 0.0113(19)
C28 0.0285(12) 0.0287(13) 0.0202(12) 0.0018(10) -0.0010(9) 0.0131(10)
C29 0.0384(15) 0.0321(15) 0.0416(17) 0.0078(12) 0.0034(12) 0.0138(12)
C30 0.0334(14) 0.0391(16) 0.0331(15) -0.0022(12) -0.0019(11) 0.0175(12)
C31 0.0212(11) 0.0255(12) 0.0179(11) 0.0055(9) -0.0022(9) 0.0024(9)
C32 0.0352(14) 0.0253(12) 0.0205(12) 0.0019(10) -0.0043(10) 0.0033(10)
C33 0.0454(16) 0.0239(13) 0.0268(13) 0.0028(10) -0.0043(11) 0.0011(11)
C34 0.0323(14) 0.0321(14) 0.0260(13) 0.0080(11) -0.0036(10) -0.0032(11)
C35 0.0252(12) 0.0350(14) 0.0200(12) 0.0059(10) 0.0013(9) 0.0029(10)
C36 0.0218(11) 0.0275(12) 0.0190(11) 0.0053(9) -0.0004(9) 0.0060(9)
C37 0.0559(17) 0.0257(13) 0.0245(13) 0.0015(11) 0.0037(12) 0.0117(12)
C38 0.083(3) 0.063(2) 0.0334(18) -0.0136(16) -0.0023(17) 0.009(2)
C39 0.103(3) 0.065(2) 0.0388(19) 0.0038(17) 0.0089(19) 0.056(2)
C40 0.0469(17) 0.0387(16) 0.0337(15) 0.0069(13) 0.0035(13) -0.0107(13)
C41 0.046(2) 0.085(3) 0.076(3) 0.028(2) 0.0068(18) -0.0144(19)
C42 0.087(3) 0.066(2) 0.0376(18) 0.0184(17) 0.0079(18) -0.034(2)
C43 0.0348(13) 0.0248(12) 0.0173(11) 0.0059(9) 0.0069(10) 0.0073(10)
C44 0.0328(14) 0.0345(15) 0.0266(14) -0.0049(11) 0.0061(11) 0.0009(11)
C45 0.0437(16) 0.0371(15) 0.0256(14) 0.0065(11) 0.0114(11) 0.0182(12)
C46 0.0273(12) 0.0236(12) 0.0162(11) 0.0019(9) -0.0010(9) 0.0052(9)
C47 0.0328(13) 0.0337(14) 0.0188(12) 0.0015(10) 0.0020(10) 0.0108(11)
C48 0.0344(14) 0.0457(17) 0.0202(12) 0.0017(11) 0.0033(10) 0.0100(12)
C49 0.0433(15) 0.0402(16) 0.0203(12) 0.0017(11) -0.0025(11) 0.0088(12)
C50 0.0286(13) 0.0440(16) 0.0227(13) 0.0040(11) -0.0060(10) 0.0048(11)
C51 0.0260(12) 0.0310(13) 0.0183(11) 0.0049(10) -0.0005(9) 0.0046(10)
C52 0.0306(13) 0.0537(18) 0.0218(13) 0.0004(12) 0.0018(10) 0.0136(12)
C53 0.0359(15) 0.060(2) 0.0252(14) -0.0032(13) 0.0063(12) 0.0096(14)
C54 0.0445(18) 0.064(2) 0.051(2) 0.0100(16) 0.0084(15) 0.0274(16)
C55 0.0416(16) 0.062(2) 0.0198(13) -0.0014(13) -0.0030(11) 0.0098(14)
C56 0.061(2) 0.064(2) 0.0272(16) 0.0041(15) -0.0122(14) 0.0056(17)
C57 0.079(3) 0.058(2) 0.0287(17) -0.0031(15) -0.0108(16) 0.0034(18)
C58 0.0263(12) 0.0423(15) 0.0205(12) 0.0034(11) 0.0009(10) 0.0085(11)
C59 0.0286(14) 0.0527(18) 0.0357(16) 0.0092(13) 0.0013(12) 0.0025(13)
C60 0.0322(14) 0.0558(19) 0.0350(16) 0.0045(14) -0.0027(12) 0.0191(13)

loop_
_atom_type_symbol
_atom_type_description
_atom_type_scat_dispersion_real
_atom_type_scat_dispersion_imag
_atom_type_scat_source
C C 0.0033 0.0016 'International Tables Vol C Tables 4.2.6.8 and 6.1.1.4'
H H 0.0000 0.0000 'International Tables Vol C Tables 4.2.6.8 and 6.1.1.4'
P P 0.1023 0.0942 'International Tables Vol C Tables 4.2.6.8 and 6.1.1.4'
Sn Sn -0.6537 1.4246 'International Tables Vol C Tables 4.2.6.8 and 6.1.1.4'

loop_
_geom_angle_atom_site_label_1
_geom_angle_atom_site_label_2
_geom_angle_atom_site_label_3
_geom_angle
P2 Sn1 P1 89.62(2)
C1 P1 Sn1 114.93(7)
C1 P1 C16 106.32(10)
C16 P1 Sn1 82.37(7)
C31 P2 Sn1 116.19(8)
C31 P2 C46 104.35(11)
C46 P2 Sn1 79.20(8)
C2 C1 P1 116.64(17)
C6 C1 P1 124.88(18)
C6 C1 C2 118.0(2)
C1 C2 C7 122.9(2)
C3 C2 C1 119.6(2)
C3 C2 C7 117.5(2)
C2 C3 H3 118.5
C4 C3 C2 122.9(2)
C4 C3 H3 118.5
C3 C4 C10 120.9(3)
C5 C4 C3 117.0(2)
C5 C4 C10 122.0(3)
C4 C5 H5 118.6
C4 C5 C6 122.7(2)
C6 C5 H5 118.6
C1 C6 C13 123.8(2)
C5 C6 C1 119.6(2)
C5 C6 C13 116.5(2)
C2 C7 H7 107.2
C8 C7 C2 112.9(2)
C8 C7 H7 107.2
C9 C7 C2 111.1(2)
C9 C7 H7 107.2
C9 C7 C8 111.1(3)
C7 C8 H8A 109.5
C7 C8 H8B 109.5
C7 C8 H8C 109.5
H8A C8 H8B 109.5
H8A C8 H8C 109.5
H8B C8 H8C 109.5
C7 C9 H9A 109.5
C7 C9 H9B 109.5
C7 C9 H9C 109.5
H9A C9 H9B 109.5
H9A C9 H9C 109.5
H9B C9 H9C 109.5
C4 C10 H10 107.1
C11 C10 C4 110.8(3)
C11 C10 H10 107.1
C11 C10 C12 111.7(3)
C12 C10 C4 112.7(3)
C12 C10 H10 107.1
C10 C11 H11A 109.5
C10 C11 H11B 109.5
C10 C11 H11C 109.5
H11A C11 H11B 109.5
H11A C11 H11C 109.5
H11B C11 H11C 109.5
C10 C12 H12A 109.5
C10 C12 H12B 109.5
C10 C12 H12C 109.5
H12A C12 H12B 109.5
H12A C12 H12C 109.5
H12B C12 H12C 109.5
C6 C13 H13 107.2
C6 C13 C14 112.3(2)
C14 C13 H13 107.2
C15 C13 C6 112.6(2)
C15 C13 H13 107.2
C15 C13 C14 110.0(2)
C13 C14 H14A 109.5
C13 C14 H14B 109.5
C13 C14 H14C 109.5
H14A C14 H14B 109.5
H14A C14 H14C 109.5
H14B C14 H14C 109.5
C13 C15 H15A 109.5
C13 C15 H15B 109.5
C13 C15 H15C 109.5
H15A C15 H15B 109.5
H15A C15 H15C 109.5
H15B C15 H15C 109.5
C17 C16 P1 117.06(17)
C17 C16 C21 118.2(2)
C21 C16 P1 124.60(17)
C16 C17 C22 123.4(2)
C18 C17 C16 119.3(2)
C18 C17 C22 117.2(2)
C17 C18 H18 118.6
C19 C18 C17 122.9(2)
C19 C18 H18 118.6
C18 C19 C25 121.0(2)
C20 C19 C18 117.5(2)
C20 C19 C25 121.5(2)
C19 C20 H20 118.5
C19 C20 C21 123.0(2)
C21 C20 H20 118.5
C16 C21 C28 123.6(2)
C20 C21 C16 119.0(2)
C20 C21 C28 117.2(2)
C17 C22 H22 107.4
C17 C22 C24 111.3(2)
C23 C22 C17 112.6(2)
C23 C22 H22 107.4
C23 C22 C24 110.3(2)
C24 C22 H22 107.4
C22 C23 H23A 109.5
C22 C23 H23B 109.5
C22 C23 H23C 109.5
H23A C23 H23B 109.5
H23A C23 H23C 109.5
H23B C23 H23C 109.5
C22 C24 H24A 109.5
C22 C24 H24B 109.5
C22 C24 H24C 109.5
H24A C24 H24B 109.5
H24A C24 H24C 109.5
H24B C24 H24C 109.5
C19 C25 H25 107.3
C26 C25 C19 110.6(2)
C26 C25 H25 107.3
C26 C25 C27 111.2(3)
C27 C25 C19 112.8(2)
C27 C25 H25 107.3
C25 C26 H26A 109.5
C25 C26 H26B 109.5
C25 C26 H26C 109.5
H26A C26 H26B 109.5
H26A C26 H26C 109.5
H26B C26 H26C 109.5
C25 C27 H27A 109.5
C25 C27 H27B 109.5
C25 C27 H27C 109.5
H27A C27 H27B 109.5
H27A C27 H27C 109.5
H27B C27 H27C 109.5
C21 C28 H28 107.6
C21 C28 C29 110.1(2)
C21 C28 C30 113.9(2)
C29 C28 H28 107.6
C30 C28 H28 107.6
C30 C28 C29 109.7(2)
C28 C29 H29A 109.5
C28 C29 H29B 109.5
C28 C29 H29C 109.5
H29A C29 H29B 109.5
H29A C29 H29C 109.5
H29B C29 H29C 109.5
C28 C30 H30A 109.5
C28 C30 H30B 109.5
C28 C30 H30C 109.5
H30A C30 H30B 109.5
H30A C30 H30C 109.5
H30B C30 H30C 109.5
C32 C31 P2 117.44(18)
C32 C31 C36 118.6(2)
C36 C31 P2 123.43(18)
C31 C32 C37 122.9(2)
C33 C32 C31 119.1(2)
C33 C32 C37 118.0(2)
C32 C33 H33 118.6
C34 C33 C32 122.8(2)
C34 C33 H33 118.6
C33 C34 C35 117.5(2)
C33 C34 C40 120.3(3)
C35 C34 C40 122.2(3)
C34 C35 H35 118.8
C34 C35 C36 122.5(2)
C36 C35 H35 118.8
C31 C36 C43 121.2(2)
C35 C36 C31 119.3(2)
C35 C36 C43 119.5(2)
C32 C37 H37 107.5
C32 C37 C38 112.3(3)
C38 C37 H37 107.5
C39 C37 C32 111.4(2)
C39 C37 H37 107.5
C39 C37 C38 110.5(3)
C37 C38 H38A 109.5
C37 C38 H38B 109.5
C37 C38 H38C 109.5
H38A C38 H38B 109.5
H38A C38 H38C 109.5
H38B C38 H38C 109.5
C37 C39 H39A 109.5
C37 C39 H39B 109.5
C37 C39 H39C 109.5
H39A C39 H39B 109.5
H39A C39 H39C 109.5
H39B C39 H39C 109.5
C34 C40 H40 107.3
C41 C40 C34 109.6(3)
C41 C40 H40 107.3
C41 C40 C42 111.8(3)
C42 C40 C34 113.3(2)
C42 C40 H40 107.3
C40 C41 H41A 109.5
C40 C41 H41B 109.5
C40 C41 H41C 109.5
H41A C41 H41B 109.5
H41A C41 H41C 109.5
H41B C41 H41C 109.5
C40 C42 H42A 109.5
C40 C42 H42B 109.5
C40 C42 H42C 109.5
H42A C42 H42B 109.5
H42A C42 H42C 109.5
H42B C42 H42C 109.5
C36 C43 H43 106.7
C36 C43 C44 111.5(2)
C36 C43 C45 114.8(2)
C44 C43 H43 106.7
C44 C43 C45 110.0(2)
C45 C43 H43 106.7
C43 C44 H44A 109.5
C43 C44 H44B 109.5
C43 C44 H44C 109.5
H44A C44 H44B 109.5
H44A C44 H44C 109.5
H44B C44 H44C 109.5
C43 C45 H45A 109.5
C43 C45 H45B 109.5
C43 C45 H45C 109.5
H45A C45 H45B 109.5
H45A C45 H45C 109.5
H45B C45 H45C 109.5
C47 C46 P2 116.02(18)
C51 C46 P2 125.24(18)
C51 C46 C47 118.6(2)
C46 C47 C52 123.3(2)
C48 C47 C46 119.2(2)
C48 C47 C52 117.5(2)
C47 C48 H48 118.5
C49 C48 C47 123.0(2)
C49 C48 H48 118.5
C48 C49 C50 117.2(2)
C48 C49 C55 120.9(3)
C50 C49 C55 121.9(3)
C49 C50 H50 118.3
C49 C50 C51 123.4(2)
C51 C50 H50 118.3
C46 C51 C58 125.3(2)
C50 C51 C46 118.2(2)
C50 C51 C58 116.5(2)
C47 C52 H52 107.6
C47 C52 C54 111.0(2)
C53 C52 C47 112.2(2)
C53 C52 H52 107.6
C53 C52 C54 110.6(2)
C54 C52 H52 107.6
C52 C53 H53A 109.5
C52 C53 H53B 109.5
C52 C53 H53C 109.5
H53A C53 H53B 109.5
H53A C53 H53C 109.5
H53B C53 H53C 109.5
C52 C54 H54A 109.5
C52 C54 H54B 109.5
C52 C54 H54C 109.5
H54A C54 H54B 109.5
H54A C54 H54C 109.5
H54B C54 H54C 109.5
C49 C55 H55 106.8
C56 C55 C49 111.7(3)
C56 C55 H55 106.8
C56 C55 C57 112.7(3)
C57 C55 C49 111.6(3)
C57 C55 H55 106.8
C55 C56 H56A 109.5
C55 C56 H56B 109.5
C55 C56 H56C 109.5
H56A C56 H56B 109.5
H56A C56 H56C 109.5
H56B C56 H56C 109.5
C55 C57 H57A 109.5
C55 C57 H57B 109.5
C55 C57 H57C 109.5
H57A C57 H57B 109.5
H57A C57 H57C 109.5
H57B C57 H57C 109.5
C51 C58 H58 107.7
C59 C58 C51 112.3(2)
C59 C58 H58 107.7
C60 C58 C51 111.2(2)
C60 C58 H58 107.7
C60 C58 C59 110.1(2)
C58 C59 H59A 109.5
C58 C59 H59B 109.5
C58 C59 H59C 109.5
H59A C59 H59B 109.5
H59A C59 H59C 109.5
H59B C59 H59C 109.5
C58 C60 H60A 109.5
C58 C60 H60B 109.5
C58 C60 H60C 109.5
H60A C60 H60B 109.5
H60A C60 H60C 109.5
H60B C60 H60C 109.5

loop_
_geom_bond_atom_site_label_1
_geom_bond_atom_site_label_2
_geom_bond_distance
Sn1 P1 2.5836(6)
Sn1 P2 2.5673(7)
P1 C1 1.862(2)
P1 C16 1.870(2)
P2 C31 1.856(2)
P2 C46 1.876(2)
C1 C2 1.419(3)
C1 C6 1.411(3)
C2 C3 1.384(4)
C2 C7 1.522(3)
C3 H3 0.9300
C3 C4 1.383(4)
C4 C5 1.383(4)
C4 C10 1.525(4)
C5 H5 0.9300
C5 C6 1.391(4)
C6 C13 1.522(3)
C7 H7 0.9800
C7 C8 1.521(4)
C7 C9 1.520(4)
C8 H8A 0.9600
C8 H8B 0.9600
C8 H8C 0.9600
C9 H9A 0.9600
C9 H9B 0.9600
C9 H9C 0.9600
C10 H10 0.9800
C10 C11 1.498(6)
C10 C12 1.516(5)
C11 H11A 0.9600
C11 H11B 0.9600
C11 H11C 0.9600
C12 H12A 0.9600
C12 H12B 0.9600
C12 H12C 0.9600
C13 H13 0.9800
C13 C14 1.529(4)
C13 C15 1.517(4)
C14 H14A 0.9600
C14 H14B 0.9600
C14 H14C 0.9600
C15 H15A 0.9600
C15 H15B 0.9600
C15 H15C 0.9600
C16 C17 1.423(3)
C16 C21 1.431(3)
C17 C18 1.393(3)
C17 C22 1.529(3)
C18 H18 0.9300
C18 C19 1.389(3)
C19 C20 1.382(3)
C19 C25 1.524(3)
C20 H20 0.9300
C20 C21 1.395(3)
C21 C28 1.522(3)
C22 H22 0.9800
C22 C23 1.526(4)
C22 C24 1.532(4)
C23 H23A 0.9600
C23 H23B 0.9600
C23 H23C 0.9600
C24 H24A 0.9600
C24 H24B 0.9600
C24 H24C 0.9600
C25 H25 0.9800
C25 C26 1.516(4)
C25 C27 1.517(4)
C26 H26A 0.9600
C26 H26B 0.9600
C26 H26C 0.9600
C27 H27A 0.9600
C27 H27B 0.9600
C27 H27C 0.9600
C28 H28 0.9800
C28 C29 1.532(4)
C28 C30 1.529(3)
C29 H29A 0.9600
C29 H29B 0.9600
C29 H29C 0.9600
C30 H30A 0.9600
C30 H30B 0.9600
C30 H30C 0.9600
C31 C32 1.415(3)
C31 C36 1.418(3)
C32 C33 1.393(4)
C32 C37 1.522(4)
C33 H33 0.9300
C33 C34 1.380(4)
C34 C35 1.388(4)
C34 C40 1.528(4)
C35 H35 0.9300
C35 C36 1.391(3)
C36 C43 1.517(3)
C37 H37 0.9800
C37 C38 1.538(4)
C37 C39 1.510(4)
C38 H38A 0.9600
C38 H38B 0.9600
C38 H38C 0.9600
C39 H39A 0.9600
C39 H39B 0.9600
C39 H39C 0.9600
C40 H40 0.9800
C40 C41 1.510(5)
C40 C42 1.515(4)
C41 H41A 0.9600
C41 H41B 0.9600
C41 H41C 0.9600
C42 H42A 0.9600
C42 H42B 0.9600
C42 H42C 0.9600
C43 H43 0.9800
C43 C44 1.521(4)
C43 C45 1.528(3)
C44 H44A 0.9600
C44 H44B 0.9600
C44 H44C 0.9600
C45 H45A 0.9600
C45 H45B 0.9600
C45 H45C 0.9600
C46 C47 1.429(3)
C46 C51 1.419(3)
C47 C48 1.388(4)
C47 C52 1.526(4)
C48 H48 0.9300
C48 C49 1.378(4)
C49 C50 1.386(4)
C49 C55 1.517(4)
C50 H50 0.9300
C50 C51 1.400(3)
C51 C58 1.533(3)
C52 H52 0.9800
C52 C53 1.525(4)
C52 C54 1.528(4)
C53 H53A 0.9600
C53 H53B 0.9600
C53 H53C 0.9600
C54 H54A 0.9600
C54 H54B 0.9600
C54 H54C 0.9600
C55 H55 0.9800
C55 C56 1.501(5)
C55 C57 1.505(5)
C56 H56A 0.9600
C56 H56B 0.9600
C56 H56C 0.9600
C57 H57A 0.9600
C57 H57B 0.9600
C57 H57C 0.9600
C58 H58 0.9800
C58 C59 1.531(4)
C58 C60 1.530(4)
C59 H59A 0.9600
C59 H59B 0.9600
C59 H59C 0.9600
C60 H60A 0.9600
C60 H60B 0.9600
C60 H60C 0.9600

loop_
_geom_torsion_atom_site_label_1
_geom_torsion_atom_site_label_2
_geom_torsion_atom_site_label_3
_geom_torsion_atom_site_label_4
_geom_torsion
Sn1 P1 C1 C2 -152.85(15)
Sn1 P1 C1 C6 35.7(2)
Sn1 P1 C16 C17 -115.86(17)
Sn1 P1 C16 C21 60.62(19)
Sn1 P2 C31 C32 -149.04(16)
Sn1 P2 C31 C36 39.5(2)
Sn1 P2 C46 C47 -108.69(19)
Sn1 P2 C46 C51 75.3(2)
P1 C1 C2 C3 -175.96(19)
P1 C1 C2 C7 1.7(3)
P1 C1 C6 C5 174.99(19)
P1 C1 C6 C13 -4.5(3)
P1 C16 C17 C18 174.06(17)
P1 C16 C17 C22 -9.8(3)
P1 C16 C21 C20 -174.06(18)
P1 C16 C21 C28 11.0(3)
P2 C31 C32 C33 -175.3(2)
P2 C31 C32 C37 4.0(3)
P2 C31 C36 C35 175.79(18)
P2 C31 C36 C43 -2.6(3)
P2 C46 C47 C48 -170.3(2)
P2 C46 C47 C52 7.6(3)
P2 C46 C51 C50 169.6(2)
P2 C46 C51 C58 -9.3(4)
C1 P1 C16 C17 130.32(18)
C1 P1 C16 C21 -53.2(2)
C1 C2 C3 C4 1.9(4)
C1 C2 C7 C8 117.5(3)
C1 C2 C7 C9 -117.0(3)
C1 C6 C13 C14 120.8(3)
C1 C6 C13 C15 -114.4(3)
C2 C1 C6 C5 3.7(3)
C2 C1 C6 C13 -175.8(2)
C2 C3 C4 C5 0.5(4)
C2 C3 C4 C10 -177.6(3)
C3 C2 C7 C8 -64.8(3)
C3 C2 C7 C9 60.7(3)
C3 C4 C5 C6 -0.8(4)
C3 C4 C10 C11 99.7(4)
C3 C4 C10 C12 -134.3(3)
C4 C5 C6 C1 -1.4(4)
C4 C5 C6 C13 178.1(3)
C5 C4 C10 C11 -78.3(4)
C5 C4 C10 C12 47.7(4)
C5 C6 C13 C14 -58.6(3)
C5 C6 C13 C15 66.1(3)
C6 C1 C2 C3 -3.9(3)
C6 C1 C2 C7 173.8(2)
C7 C2 C3 C4 -175.9(2)
C10 C4 C5 C6 177.3(3)
C16 P1 C1 C2 -63.8(2)
C16 P1 C1 C6 124.8(2)
C16 C17 C18 C19 0.6(4)
C16 C17 C22 C23 112.9(3)
C16 C17 C22 C24 -122.6(2)
C16 C21 C28 C29 98.5(3)
C16 C21 C28 C30 -137.7(2)
C17 C16 C21 C20 2.4(3)
C17 C16 C21 C28 -172.6(2)
C17 C18 C19 C20 1.8(4)
C17 C18 C19 C25 -177.6(2)
C18 C17 C22 C23 -70.8(3)
C18 C17 C22 C24 53.7(3)
C18 C19 C20 C21 -2.0(4)
C18 C19 C25 C26 101.9(3)
C18 C19 C25 C27 -132.9(3)
C19 C20 C21 C16 0.0(4)
C19 C20 C21 C28 175.2(2)
C20 C19 C25 C26 -77.5(3)
C20 C19 C25 C27 47.8(4)
C20 C21 C28 C29 -76.5(3)
C20 C21 C28 C30 47.3(3)
C21 C16 C17 C18 -2.6(3)
C21 C16 C17 C22 173.5(2)
C22 C17 C18 C19 -175.8(2)
C25 C19 C20 C21 177.4(2)
C31 P2 C46 C47 136.79(19)
C31 P2 C46 C51 -39.2(2)
C31 C32 C33 C34 0.2(4)
C31 C32 C37 C38 117.5(3)
C31 C32 C37 C39 -118.0(3)
C31 C36 C43 C44 71.4(3)
C31 C36 C43 C45 -162.7(2)
C32 C31 C36 C35 4.4(3)
C32 C31 C36 C43 -173.9(2)
C32 C33 C34 C35 2.0(4)
C32 C33 C34 C40 -176.9(3)
C33 C32 C37 C38 -63.2(3)
C33 C32 C37 C39 61.3(4)
C33 C34 C35 C36 -0.9(4)
C33 C34 C40 C41 97.0(4)
C33 C34 C40 C42 -137.4(3)
C34 C35 C36 C31 -2.3(4)
C34 C35 C36 C43 176.1(2)
C35 C34 C40 C41 -81.8(4)
C35 C34 C40 C42 43.7(4)
C35 C36 C43 C44 -107.0(3)
C35 C36 C43 C45 19.0(3)
C36 C31 C32 C33 -3.4(4)
C36 C31 C32 C37 175.9(2)
C37 C32 C33 C34 -179.1(3)
C40 C34 C35 C36 178.0(3)
C46 P2 C31 C32 -64.2(2)
C46 P2 C31 C36 124.4(2)
C46 C47 C48 C49 -1.2(4)
C46 C47 C52 C53 127.0(3)
C46 C47 C52 C54 -108.8(3)
C46 C51 C58 C59 112.2(3)
C46 C51 C58 C60 -124.0(3)
C47 C46 C51 C50 -6.3(4)
C47 C46 C51 C58 174.8(2)
C47 C48 C49 C50 -3.1(4)
C47 C48 C49 C55 176.9(3)
C48 C47 C52 C53 -55.1(3)
C48 C47 C52 C54 69.1(3)
C48 C49 C50 C51 2.7(4)
C48 C49 C55 C56 116.9(3)
C48 C49 C55 C57 -116.0(3)
C49 C50 C51 C46 2.0(4)
C49 C50 C51 C58 -179.0(3)
C50 C49 C55 C56 -63.1(4)
C50 C49 C55 C57 64.0(4)
C50 C51 C58 C59 -66.7(3)
C50 C51 C58 C60 57.1(3)
C51 C46 C47 C48 6.0(4)
C51 C46 C47 C52 -176.2(2)
C52 C47 C48 C49 -179.2(3)
C55 C49 C50 C51 -177.3(3)
